data_7202794
loop_
_publ_author_name
'Dobrzycki, Lukasz'
'Wo\'zniak, Krzysztof'

_publ_section_title
;
 Structural consequences of benzidine dihydrochloride substitution in
 the solid state
;
_journal_issue 11
_journal_name_full CrystEngComm
_journal_page_first 1029
_journal_paper_doi 10.1039/b702072d
_journal_volume 9
_journal_year 2007
_chemical_formula_sum 'C12 H12 Cl4 N2'
_chemical_formula_weight 326.04
_chemical_name_systematic
;
?
;
_space_group_IT_number 29
_symmetry_cell_setting orthorhombic
_symmetry_space_group_name_Hall 'P 2c -2ac'
_symmetry_space_group_name_H-M 'P c a 21'
_atom_sites_solution_hydrogens geom
_atom_sites_solution_primary direct
_atom_sites_solution_secondary difmap
_audit_creation_method SHELXL-97
_cell_angle_alpha 90.00
_cell_angle_beta 90.00
_cell_angle_gamma 90.00
_cell_formula_units_Z 4
_cell_length_a 7.5615(6)
_cell_length_b 9.5420(8)
_cell_length_c 19.8392(16)
_cell_measurement_temperature 100(2)
_cell_volume 1431.4(2)
_computing_cell_refinement
;
CrysAlis RED, Oxford Diffraction Ltd.,
Version 1.171.28cycle2 beta (release 25-10-2005 CrysAlis171 .NET)
(compiled Oct 25 2005,08:50:05)
;
_computing_data_collection
;
CrysAlis CCD, Oxford Diffraction Ltd.,
Version 1.171.28cycle2 beta (release 25-10-2005 CrysAlis171 .NET)
(compiled Oct 25 2005,08:50:05)
;
_computing_data_reduction
;
CrysAlis RED, Oxford Diffraction Ltd.,
Version 1.171.28cycle2 beta (release 25-10-2005 CrysAlis171 .NET)
(compiled Oct 25 2005,08:50:05)
;
_computing_molecular_graphics Diamond
_computing_publication_material SHELXTL-97
_computing_structure_refinement 'SHELXL-97 (Sheldrick, 1997)'
_computing_structure_solution 'SHELXS-97 (Sheldrick, 1990)'
_diffrn_ambient_temperature 100(2)
_diffrn_detector_area_resol_mean 8.6479
_diffrn_measured_fraction_theta_full 0.993
_diffrn_measured_fraction_theta_max 0.957
_diffrn_measurement_device_type KM4CCD
_diffrn_measurement_method 'omega scan'
_diffrn_radiation_monochromator graphite
_diffrn_radiation_source 'fine-focus sealed tube'
_diffrn_radiation_type MoK\a
_diffrn_radiation_wavelength 0.71073
_diffrn_reflns_av_R_equivalents 0.0559
_diffrn_reflns_av_sigmaI/netI 0.1154
_diffrn_reflns_limit_h_max 9
_diffrn_reflns_limit_h_min -10
_diffrn_reflns_limit_k_max 12
_diffrn_reflns_limit_k_min -12
_diffrn_reflns_limit_l_max 25
_diffrn_reflns_limit_l_min -25
_diffrn_reflns_number 12083
_diffrn_reflns_theta_full 28.00
_diffrn_reflns_theta_max 28.69
_diffrn_reflns_theta_min 2.96
_diffrn_standards_decay_% 2
_diffrn_standards_number '1 frame'
_exptl_absorpt_coefficient_mu 0.809
_exptl_absorpt_correction_T_max 0.99
_exptl_absorpt_correction_T_min 0.81
_exptl_absorpt_correction_type multi-scan
_exptl_absorpt_process_details
;
CrysAlis RED, Oxford Diffraction Ltd.,
Version 1.171.28cycle2 beta (release 25-10-2005 CrysAlis171 .NET)
(compiled Oct 25 2005,08:50:05)
Empirical absorption correction using spherical harmonics,
implemented in SCALE3 ABSPACK scaling algorithm.
;
_exptl_crystal_colour colourless
_exptl_crystal_density_diffrn 1.513
_exptl_crystal_density_method 'not measured'
_exptl_crystal_description prismatic
_exptl_crystal_F_000 664
_exptl_crystal_size_max 0.32
_exptl_crystal_size_mid 0.15
_exptl_crystal_size_min 0.02
_refine_diff_density_max 0.482
_refine_diff_density_min -0.330
_refine_diff_density_rms 0.101
_refine_ls_abs_structure_details 'Flack H D (1983), Acta Cryst. A39, 876-881, 1823 Friedel pairs'
_refine_ls_abs_structure_Flack -0.20(9)
_refine_ls_extinction_method none
_refine_ls_goodness_of_fit_ref 0.892
_refine_ls_hydrogen_treatment constr
_refine_ls_matrix_type full
_refine_ls_number_parameters 165
_refine_ls_number_reflns 3358
_refine_ls_number_restraints 1
_refine_ls_restrained_S_all 0.892
_refine_ls_R_factor_all 0.0684
_refine_ls_R_factor_gt 0.0344
_refine_ls_shift/su_max 0.000
_refine_ls_shift/su_mean 0.000
_refine_ls_structure_factor_coef Fsqd
_refine_ls_weighting_details 'calc w=1/[\s^2^(Fo^2^)+(0.0451P)^2^+0.0000P] where P=(Fo^2^+2Fc^2^)/3'
_refine_ls_weighting_scheme calc
_refine_ls_wR_factor_gt 0.0643
_refine_ls_wR_factor_ref 0.0935
_reflns_number_gt 2096
_reflns_number_total 3358
_reflns_threshold_expression >2sigma(I)
_cod_data_source_file b702072d.txt
_cod_data_source_block 2_2Cl
_cod_depositor_comments
;
The following automatic conversions were performed:
'_symmetry_cell_setting' value 'Orthorhombic' changed to 'orthorhombic'
according to '/home/saulius/struct/CIF-dictionaries/cif_core.dic'
dictionary named 'cif_core.dic' version 2.4.1 from
2010-06-29.

'_exptl_absorpt_correction_type' value 'multi scan' changed
to 'multi-scan' according to
'/home/saulius/struct/CIF-dictionaries/cif_core.dic' dictionary named
'cif_core.dic' version 2.4.1 from 2010-06-29.

Automatic conversion script
Id: cif_fix_enum 1527 2010-12-29 10:47:43Z saulius 
;
_cod_original_sg_symbol_H-M Pca2(1)
_cod_database_code 7202794

loop_
_symmetry_equiv_pos_as_xyz
'x, y, z'
'-x, -y, z+1/2'
'x+1/2, -y, z'
'-x+1/2, y, z+1/2'

loop_
_atom_site_label
_atom_site_type_symbol
_atom_site_fract_x
_atom_site_fract_y
_atom_site_fract_z
_atom_site_U_iso_or_equiv
_atom_site_adp_type
_atom_site_occupancy
_atom_site_symmetry_multiplicity
_atom_site_calc_flag
_atom_site_refinement_flags
_atom_site_disorder_assembly
_atom_site_disorder_group
Cl1 Cl 0.94060(13) 0.97297(11) 0.55019(5) 0.0246(3) Uani 1 1 d . . .
Cl2 Cl 0.48958(16) 0.47444(11) 0.79259(6) 0.0240(2) Uani 1 1 d . . .
Cl3 Cl 0.68529(15) 0.86045(11) 0.75245(5) 0.0257(3) Uani 1 1 d . . .
Cl4 Cl 0.80517(15) 0.19525(11) 0.41051(5) 0.0248(3) Uani 1 1 d . . .
N1 N 0.9109(5) 0.8752(3) 0.40657(17) 0.0232(9) Uani 1 1 d . . .
H1A H 0.8640 0.8545 0.3655 0.035 Uiso 1 1 calc R . .
H1B H 1.0308 0.8683 0.4046 0.035 Uiso 1 1 calc R . .
H1C H 0.8801 0.9641 0.4184 0.035 Uiso 1 1 calc R . .
N2 N 0.5909(5) 0.1785(4) 0.75932(19) 0.0245(9) Uani 1 1 d . . .
H2A H 0.6467 0.0963 0.7498 0.037 Uiso 1 1 calc R . .
H2B H 0.4720 0.1642 0.7603 0.037 Uiso 1 1 calc R . .
H2C H 0.6276 0.2106 0.8002 0.037 Uiso 1 1 calc R . .
C1 C 0.8427(5) 0.7763(5) 0.4570(2) 0.0207(10) Uani 1 1 d . . .
C2 C 0.8527(5) 0.8125(4) 0.5253(2) 0.0201(10) Uani 1 1 d . . .
C3 C 0.7992(6) 0.7170(4) 0.5729(2) 0.0199(10) Uani 1 1 d . . .
H3 H 0.8006 0.7421 0.6192 0.024 Uiso 1 1 calc R . .
C4 C 0.7424(5) 0.5831(4) 0.5538(2) 0.0198(10) Uani 1 1 d . . .
C5 C 0.7322(6) 0.5495(5) 0.4856(2) 0.0230(11) Uani 1 1 d . . .
H5 H 0.6905 0.4601 0.4718 0.028 Uiso 1 1 calc R . .
C6 C 0.7833(6) 0.6474(4) 0.4383(2) 0.0208(10) Uani 1 1 d . . .
H6 H 0.7769 0.6244 0.3918 0.025 Uiso 1 1 calc R . .
C7 C 0.6331(5) 0.2809(4) 0.7079(2) 0.0183(10) Uani 1 1 d . . .
C8 C 0.5884(5) 0.4203(5) 0.7171(2) 0.0201(10) Uani 1 1 d . . .
C9 C 0.6221(5) 0.5194(5) 0.6671(2) 0.0189(9) Uani 1 1 d . . .
H9 H 0.5913 0.6148 0.6741 0.023 Uiso 1 1 calc R . .
C10 C 0.7012(5) 0.4779(5) 0.6068(2) 0.0177(9) Uani 1 1 d . . .
C11 C 0.7449(5) 0.3368(4) 0.5978(2) 0.0195(10) Uani 1 1 d . . .
H11 H 0.7969 0.3069 0.5567 0.023 Uiso 1 1 calc R . .
C12 C 0.7125(6) 0.2392(5) 0.6489(2) 0.0231(11) Uani 1 1 d . . .
H12 H 0.7453 0.1439 0.6429 0.028 Uiso 1 1 calc R . .

loop_
_atom_site_aniso_label
_atom_site_aniso_U_11
_atom_site_aniso_U_22
_atom_site_aniso_U_33
_atom_site_aniso_U_23
_atom_site_aniso_U_13
_atom_site_aniso_U_12
Cl1 0.0318(6) 0.0224(6) 0.0195(6) -0.0002(5) -0.0023(6) -0.0033(5)
Cl2 0.0290(6) 0.0252(6) 0.0178(5) 0.0000(5) 0.0025(5) 0.0005(5)
Cl3 0.0347(7) 0.0221(6) 0.0204(6) -0.0008(5) 0.0003(6) 0.0020(5)
Cl4 0.0313(6) 0.0245(6) 0.0187(6) -0.0004(5) 0.0023(5) -0.0010(5)
N1 0.028(2) 0.024(2) 0.018(2) 0.0011(18) 0.0017(18) 0.0016(16)
N2 0.029(2) 0.024(2) 0.021(2) -0.0007(17) -0.0069(19) 0.0017(16)
C1 0.019(2) 0.026(3) 0.017(3) 0.005(2) 0.0026(19) 0.003(2)
C2 0.020(2) 0.018(2) 0.022(3) -0.0009(19) -0.0014(18) 0.0009(19)
C3 0.018(2) 0.027(3) 0.014(2) 0.0001(19) -0.0028(18) 0.005(2)
C4 0.015(2) 0.019(2) 0.025(3) -0.002(2) 0.002(2) 0.0018(18)
C5 0.022(3) 0.023(3) 0.023(3) -0.005(2) -0.001(2) 0.000(2)
C6 0.027(3) 0.024(3) 0.011(2) -0.0018(19) -0.0018(19) 0.000(2)
C7 0.020(2) 0.018(3) 0.017(3) 0.0018(19) -0.007(2) -0.0022(18)
C8 0.013(2) 0.030(3) 0.017(3) -0.003(2) -0.0043(19) -0.0016(19)
C9 0.015(2) 0.020(2) 0.022(2) -0.005(2) -0.0050(18) -0.0006(18)
C10 0.011(2) 0.028(2) 0.015(2) -0.001(2) -0.0053(19) -0.005(2)
C11 0.016(2) 0.028(3) 0.015(2) -0.009(2) -0.0018(18) -0.0001(19)
C12 0.022(3) 0.021(2) 0.027(3) 0.000(2) -0.005(2) 0.004(2)

loop_
_atom_type_symbol
_atom_type_description
_atom_type_scat_dispersion_real
_atom_type_scat_dispersion_imag
_atom_type_scat_source
C C 0.0033 0.0016 'International Tables Vol C Tables 4.2.6.8 and 6.1.1.4'
H H 0.0000 0.0000 'International Tables Vol C Tables 4.2.6.8 and 6.1.1.4'
N N 0.0061 0.0033 'International Tables Vol C Tables 4.2.6.8 and 6.1.1.4'
Cl Cl 0.1484 0.1585 'International Tables Vol C Tables 4.2.6.8 and 6.1.1.4'

loop_
_geom_angle_atom_site_label_1
_geom_angle_atom_site_label_2
_geom_angle_atom_site_label_3
_geom_angle
_geom_angle_site_symmetry_1
_geom_angle_site_symmetry_3
_geom_angle_publ_flag
C1 N1 H1A 109.5 . . ?
C1 N1 H1B 109.5 . . ?
H1A N1 H1B 109.5 . . ?
C1 N1 H1C 109.5 . . ?
H1A N1 H1C 109.5 . . ?
H1B N1 H1C 109.5 . . ?
C7 N2 H2A 109.5 . . ?
C7 N2 H2B 109.5 . . ?
H2A N2 H2B 109.5 . . ?
C7 N2 H2C 109.5 . . ?
H2A N2 H2C 109.5 . . ?
H2B N2 H2C 109.5 . . ?
C6 C1 C2 120.3(4) . . ?
C6 C1 N1 120.7(4) . . ?
C2 C1 N1 118.8(4) . . ?
C3 C2 C1 119.1(4) . . ?
C3 C2 Cl1 120.1(3) . . ?
C1 C2 Cl1 120.8(3) . . ?
C2 C3 C4 120.7(4) . . ?
C2 C3 H3 119.7 . . ?
C4 C3 H3 119.7 . . ?
C5 C4 C3 119.3(4) . . ?
C5 C4 C10 121.3(4) . . ?
C3 C4 C10 119.3(4) . . ?
C6 C5 C4 119.3(4) . . ?
C6 C5 H5 120.3 . . ?
C4 C5 H5 120.3 . . ?
C1 C6 C5 121.2(4) . . ?
C1 C6 H6 119.4 . . ?
C5 C6 H6 119.4 . . ?
C12 C7 C8 119.9(4) . . ?
C12 C7 N2 120.0(4) . . ?
C8 C7 N2 120.1(4) . . ?
C7 C8 C9 120.9(4) . . ?
C7 C8 Cl2 120.0(3) . . ?
C9 C8 Cl2 119.1(3) . . ?
C8 C9 C10 119.8(4) . . ?
C8 C9 H9 120.1 . . ?
C10 C9 H9 120.1 . . ?
C9 C10 C11 119.0(4) . . ?
C9 C10 C4 120.3(4) . . ?
C11 C10 C4 120.7(4) . . ?
C10 C11 C12 120.5(4) . . ?
C10 C11 H11 119.8 . . ?
C12 C11 H11 119.8 . . ?
C7 C12 C11 120.0(4) . . ?
C7 C12 H12 120.0 . . ?
C11 C12 H12 120.0 . . ?

loop_
_geom_bond_atom_site_label_1
_geom_bond_atom_site_label_2
_geom_bond_distance
_geom_bond_site_symmetry_2
_geom_bond_publ_flag
Cl1 C2 1.741(4) . ?
Cl2 C8 1.752(4) . ?
N1 C1 1.469(5) . ?
N1 H1A 0.9100 . ?
N1 H1B 0.9100 . ?
N1 H1C 0.9100 . ?
N2 C7 1.449(5) . ?
N2 H2A 0.9100 . ?
N2 H2B 0.9100 . ?
N2 H2C 0.9100 . ?
C1 C6 1.361(6) . ?
C1 C2 1.401(6) . ?
C2 C3 1.372(6) . ?
C3 C4 1.400(5) . ?
C3 H3 0.9500 . ?
C4 C5 1.393(7) . ?
C4 C10 1.487(6) . ?
C5 C6 1.380(6) . ?
C5 H5 0.9500 . ?
C6 H6 0.9500 . ?
C7 C12 1.374(6) . ?
C7 C8 1.384(6) . ?
C8 C9 1.393(6) . ?
C9 C10 1.395(6) . ?
C9 H9 0.9500 . ?
C10 C11 1.398(5) . ?
C11 C12 1.398(6) . ?
C11 H11 0.9500 . ?
C12 H12 0.9500 . ?

loop_
_geom_hbond_atom_site_label_D
_geom_hbond_atom_site_label_H
_geom_hbond_atom_site_label_A
_geom_hbond_distance_DH
_geom_hbond_distance_HA
_geom_hbond_distance_DA
_geom_hbond_angle_DHA
_geom_hbond_site_symmetry_A
N1 H1A Cl3 0.91 2.27 3.146(4) 160.2 4_654
N1 H1B Cl4 0.91 2.16 3.057(4) 166.6 3_565
N1 H1C Cl4 0.91 2.28 3.158(3) 161.1 1_565
N2 H2A Cl3 0.91 2.27 3.121(4) 155.4 1_545
N2 H2B Cl3 0.91 2.19 3.093(4) 174.2 3_465
N2 H2C Cl4 0.91 2.25 3.105(4) 155.9 4_655

loop_
_geom_torsion_atom_site_label_1
_geom_torsion_atom_site_label_2
_geom_torsion_atom_site_label_3
_geom_torsion_atom_site_label_4
_geom_torsion
_geom_torsion_site_symmetry_1
_geom_torsion_site_symmetry_2
_geom_torsion_site_symmetry_3
_geom_torsion_site_symmetry_4
_geom_torsion_publ_flag
C6 C1 C2 C3 -1.0(6) . . . . ?
N1 C1 C2 C3 -176.1(4) . . . . ?
C6 C1 C2 Cl1 176.2(3) . . . . ?
N1 C1 C2 Cl1 1.2(6) . . . . ?
C1 C2 C3 C4 2.7(6) . . . . ?
Cl1 C2 C3 C4 -174.5(3) . . . . ?
C2 C3 C4 C5 -3.2(6) . . . . ?
C2 C3 C4 C10 174.4(4) . . . . ?
C3 C4 C5 C6 1.9(6) . . . . ?
C10 C4 C5 C6 -175.6(4) . . . . ?
C2 C1 C6 C5 -0.2(6) . . . . ?
N1 C1 C6 C5 174.8(4) . . . . ?
C4 C5 C6 C1 -0.3(6) . . . . ?
C12 C7 C8 C9 0.3(6) . . . . ?
N2 C7 C8 C9 -177.6(4) . . . . ?
C12 C7 C8 Cl2 -179.2(3) . . . . ?
N2 C7 C8 Cl2 2.9(5) . . . . ?
C7 C8 C9 C10 0.3(6) . . . . ?
Cl2 C8 C9 C10 179.8(3) . . . . ?
C8 C9 C10 C11 0.1(6) . . . . ?
C8 C9 C10 C4 -178.3(4) . . . . ?
C5 C4 C10 C9 -146.1(4) . . . . ?
C3 C4 C10 C9 36.3(6) . . . . ?
C5 C4 C10 C11 35.5(6) . . . . ?
C3 C4 C10 C11 -142.1(4) . . . . ?
C9 C10 C11 C12 -1.1(6) . . . . ?
C4 C10 C11 C12 177.3(4) . . . . ?
C8 C7 C12 C11 -1.2(6) . . . . ?
N2 C7 C12 C11 176.7(4) . . . . ?
C10 C11 C12 C7 1.6(6) . . . . ?

loop_
_cod_related_entry_id
_cod_related_entry_database
_cod_related_entry_code
1 ChemSpider 11439
